data_7232682
loop_
_publ_author_name
'Yan, Bingjia'
'Horton, Peter N.'
'Russell, Andrea E.'
'Wedge, Christopher J.'
'Weston, Simon C.'
'Grossel, Martin C.'

_publ_section_title
;
 Crown ether alkali metal TCNQ complexes revisited -- the impact of
 smaller cation complexes on their solid-state architecture and properties
;
_journal_issue 21
_journal_name_full CrystEngComm
_journal_page_first 3273
_journal_paper_doi 10.1039/C9CE00234K
_journal_volume 21
_journal_year 2019
_chemical_formula_moiety 'C10 H22 Li O6, 2(C12 H4 N4)'
_chemical_formula_sum 'C34 H30 Li N8 O6'
_chemical_formula_weight 653.60
_space_group_crystal_system triclinic
_space_group_IT_number 2
_space_group_name_Hall '-P 1'
_space_group_name_H-M_alt 'P -1'
_symmetry_space_group_name_Hall '-P 1'
_symmetry_space_group_name_H-M 'P -1'
_atom_sites_solution_hydrogens mixed
_atom_sites_solution_primary dual
_audit_creation_date 2018-09-05
_audit_creation_method
;
Olex2 1.2
(compiled 2018.05.29 svn.r3508 for OlexSys, GUI svn.r5506)
;
_audit_update_record
;
2018-09-06 deposited with the CCDC.    2019-04-30 downloaded from the CCDC.
;
_cell_angle_alpha 97.615(5)
_cell_angle_beta 100.354(5)
_cell_angle_gamma 100.015(5)
_cell_formula_units_Z 2
_cell_length_a 8.3032(5)
_cell_length_b 12.4300(7)
_cell_length_c 16.5807(12)
_cell_measurement_reflns_used 5650
_cell_measurement_temperature 100(2)
_cell_measurement_theta_max 29.7790
_cell_measurement_theta_min 2.5010
_cell_volume 1633.89(19)
_computing_cell_refinement 'CrysAlisPro 1.171.39.46 (Rigaku OD, 2018)'
_computing_data_collection 'CrystalClear-SM Expert 3.1 b27 (Rigaku, 2013)'
_computing_data_reduction 'CrysAlisPro 1.171.39.46 (Rigaku OD, 2018)'
_computing_molecular_graphics 'Olex2 (Dolomanov et al., 2009)'
_computing_publication_material 'Olex2 (Dolomanov et al., 2009)'
_computing_structure_refinement 'ShelXL (Sheldrick, 2015)'
_computing_structure_solution 'ShelXT (Sheldrick, 2015)'
_diffrn_ambient_temperature 100(2)
_diffrn_detector 'CCD area detector'
_diffrn_detector_area_resol_mean 28.5714
_diffrn_detector_type 'Rigaku HG Saturn724+ (2x2 bin mode)'
_diffrn_measured_fraction_theta_full 0.996
_diffrn_measured_fraction_theta_max 0.994
_diffrn_measurement_details
;
List of Runs (angles in degrees, time in seconds):

  # Type    Start    End  Width  t~exp~   \w     \q     \k     \f   Frames
#--------------------------------------------------------------------------
  1  \w    -27.00  73.00   1.00   30.00    --  -17.00  72.00  30.00  100
  2  \w    -69.00  22.00   1.00   30.00    --  -17.00 -72.00 -90.00   91
  3  \w    -66.00  22.00   1.00   30.00    --  -17.00 -72.00  90.00   88
  4  \w    -84.00 -21.00   1.00   30.00    --  -17.00   0.00 -90.00   63
  5  \w     -4.00  16.00   1.00   30.00    --  -17.00 -36.00  90.00   20
  6  \w    -27.00  73.00   1.00   30.00    --  -17.00  72.00 -60.00  100
  7  \w    -69.00  22.00   1.00   30.00    --  -17.00 -72.00-180.00   91
  8  \w    -69.00 -48.00   1.00   30.00    --  -17.00 -72.00   0.00   21
;
_diffrn_measurement_device 'four-circle \k goniometer'
_diffrn_measurement_device_type
'Rigaku FRE+ equipped with VHF Varimax confocal mirrors and an AFC12 goniometer and HG Saturn 724+ detector'
_diffrn_measurement_method 'profile data from \w-scans'
_diffrn_measurement_specimen_support 'MiTeGen MicroLoop'
_diffrn_orient_matrix_type 'CrysAlisPro convention (1999,Acta A55,543-557)'
_diffrn_orient_matrix_UB_11 -0.0210765000
_diffrn_orient_matrix_UB_12 0.0007140000
_diffrn_orient_matrix_UB_13 -0.0432954000
_diffrn_orient_matrix_UB_21 0.0489160000
_diffrn_orient_matrix_UB_22 0.0543623000
_diffrn_orient_matrix_UB_23 0.0062753000
_diffrn_orient_matrix_UB_31 0.0709051000
_diffrn_orient_matrix_UB_32 -0.0223793000
_diffrn_orient_matrix_UB_33 -0.0057342000
_diffrn_radiation_collimation 0.2
_diffrn_radiation_monochromator 'Confocal mirrors, VHF Varimax'
_diffrn_radiation_probe x-ray
_diffrn_radiation_type MoK\a
_diffrn_radiation_wavelength 0.71075
_diffrn_reflns_av_R_equivalents 0.0554
_diffrn_reflns_av_unetI/netI 0.0926
_diffrn_reflns_Laue_measured_fraction_full 0.996
_diffrn_reflns_Laue_measured_fraction_max 0.994
_diffrn_reflns_limit_h_max 10
_diffrn_reflns_limit_h_min -10
_diffrn_reflns_limit_k_max 16
_diffrn_reflns_limit_k_min -15
_diffrn_reflns_limit_l_max 21
_diffrn_reflns_limit_l_min -21
_diffrn_reflns_number 20928
_diffrn_reflns_point_group_measured_fraction_full 0.996
_diffrn_reflns_point_group_measured_fraction_max 0.994
_diffrn_reflns_theta_full 25.242
_diffrn_reflns_theta_max 27.485
_diffrn_reflns_theta_min 1.688
_diffrn_source 'Rotating Anode'
_diffrn_source_current 55.0
_diffrn_source_power 2.475
_diffrn_source_target Mo
_diffrn_source_type 'Rigaku FRE+'
_diffrn_source_voltage 45.0
_exptl_absorpt_coefficient_mu 0.093
_exptl_absorpt_correction_T_max 1.00000
_exptl_absorpt_correction_T_min 0.88698
_exptl_absorpt_correction_type multi-scan
_exptl_absorpt_process_details
'CrysAlisPro 1.171.39.46 (Rigaku Oxford Diffraction, 2018) Empirical absorption correction using spherical harmonics, implemented in SCALE3 ABSPACK scaling algorithm.'
_exptl_crystal_colour blue
_exptl_crystal_colour_primary blue
_exptl_crystal_density_diffrn 1.329
_exptl_crystal_description plate
_exptl_crystal_F_000 682
_exptl_crystal_size_max 0.08
_exptl_crystal_size_mid 0.05
_exptl_crystal_size_min 0.02
_refine_diff_density_max 0.343
_refine_diff_density_min -0.268
_refine_diff_density_rms 0.065
_refine_ls_extinction_method none
_refine_ls_goodness_of_fit_ref 1.047
_refine_ls_hydrogen_treatment mixed
_refine_ls_matrix_type full
_refine_ls_number_parameters 450
_refine_ls_number_reflns 7458
_refine_ls_number_restraints 0
_refine_ls_restrained_S_all 1.047
_refine_ls_R_factor_all 0.1523
_refine_ls_R_factor_gt 0.0767
_refine_ls_shift/su_max 0.000
_refine_ls_shift/su_mean 0.000
_refine_ls_structure_factor_coef Fsqd
_refine_ls_weighting_details 'w=1/[\s^2^(Fo^2^)+(0.0683P)^2^+1.7325P] where P=(Fo^2^+2Fc^2^)/3'
_refine_ls_weighting_scheme calc
_refine_ls_wR_factor_gt 0.1662
_refine_ls_wR_factor_ref 0.1938
_reflns_Friedel_coverage 0.000
_reflns_number_gt 4263
_reflns_number_total 7458
_reflns_threshold_expression 'I > 2\s(I)'
_cod_data_source_file c9ce00234k2.cif
_cod_data_source_block 3_5LiT2
_cod_depositor_comments 'Adding full bibliography for 7232678--7232682.cif.'
_cod_original_cell_volume 1633.89(18)
_cod_database_code 7232682
_shelx_shelxl_version_number 2018/3
_chemical_oxdiff_formula 'C10 H22 Li O6 (C12H4N4)2'
_shelx_space_group_comment
;
The symmetry employed for this shelxl refinement is uniquely defined
by the following loop, which should always be used as a source of
symmetry information in preference to the above space-group names.
They are only intended as comments.
;
_shelx_estimated_absorpt_t_max 0.998
_shelx_estimated_absorpt_t_min 0.993
_reflns_odcompleteness_completeness 99.43
_reflns_odcompleteness_iscentric 1
_reflns_odcompleteness_theta 27.42
_olex2_refinement_description
;
1. Fixed Uiso
 At 1.2 times of:
  All C(H) groups, All C(H,H) groups
2.a Secondary CH2 refined with riding coordinates:
 C301(H30A,H30B), C302(H30C,H30D), C303(H30E,H30F), C304(H30G,H30H), C305(H30I,
 H30J), C306(H30K,H30L), C307(H30M,H30N), C308(H30O,H30P), C309(H30Q,H30R),
 C310(H31A,H31B)
2.b Aromatic/amide H refined with riding coordinates:
 C102(H102), C103(H103), C105(H105), C106(H106), C202(H202), C203(H203),
 C205(H205), C206(H206)
;
_olex2_diffrn_ambient_temperature_device 'Oxford Cryosystems'
_olex2_submission_special_instructions 'No special instructions were received'
_oxdiff_exptl_absorpt_empirical_details
;
Empirical correction (ABSPACK) includes:
- Absorption correction using spherical harmonics
- Frame scaling
- Detector area scaling
;
_oxdiff_exptl_absorpt_empirical_full_max 2.906
_oxdiff_exptl_absorpt_empirical_full_min 0.580

loop_
_space_group_symop_operation_xyz
'x, y, z'
'-x, -y, -z'

loop_
_atom_site_label
_atom_site_type_symbol
_atom_site_fract_x
_atom_site_fract_y
_atom_site_fract_z
_atom_site_U_iso_or_equiv
_atom_site_adp_type
_atom_site_occupancy
_atom_site_site_symmetry_order
_atom_site_calc_flag
_atom_site_refinement_flags_posn
O301 O 0.2286(3) 0.24352(18) 0.37220(14) 0.0284(6) Uani 1 1 d .
O302 O 0.1707(3) 0.42521(18) 0.45430(14) 0.0287(6) Uani 1 1 d .
O303 O 0.3127(3) 0.39100(18) 0.60250(14) 0.0271(6) Uani 1 1 d .
O304 O 0.2102(3) 0.18010(18) 0.62701(13) 0.0253(5) Uani 1 1 d .
O305 O 0.2314(3) 0.09549(19) 0.47168(14) 0.0271(6) Uani 1 1 d .
O401 O -0.0552(3) 0.2212(2) 0.49344(16) 0.0252(6) Uani 1 1 d .
H40A H -0.089(5) 0.244(3) 0.540(3) 0.044(12) Uiso 1 1 d .
H40B H -0.138(6) 0.217(4) 0.450(3) 0.080(17) Uiso 1 1 d .
C301 C 0.1362(4) 0.3105(3) 0.3260(2) 0.0255(8) Uani 1 1 d .
H30A H 0.014990 0.287602 0.323820 0.031 Uiso 1 1 calc R
H30B H 0.155244 0.304417 0.268456 0.031 Uiso 1 1 calc R
C302 C 0.2018(4) 0.4271(3) 0.3724(2) 0.0279(8) Uani 1 1 d .
H30C H 0.322973 0.449834 0.374496 0.034 Uiso 1 1 calc R
H30D H 0.142836 0.479610 0.345119 0.034 Uiso 1 1 calc R
C303 C 0.2584(5) 0.5190(3) 0.5131(2) 0.0352(9) Uani 1 1 d .
H30E H 0.206197 0.583619 0.504828 0.042 Uiso 1 1 calc R
H30F H 0.376094 0.537668 0.507130 0.042 Uiso 1 1 calc R
C304 C 0.2506(5) 0.4903(3) 0.5975(2) 0.0315(9) Uani 1 1 d .
H30G H 0.319493 0.551042 0.641295 0.038 Uiso 1 1 calc R
H30H H 0.133799 0.479029 0.605401 0.038 Uiso 1 1 calc R
C305 C 0.3299(4) 0.3647(3) 0.6845(2) 0.0279(8) Uani 1 1 d .
H30I H 0.227720 0.371415 0.706128 0.033 Uiso 1 1 calc R
H30J H 0.426179 0.416394 0.722396 0.033 Uiso 1 1 calc R
C306 C 0.3570(4) 0.2473(3) 0.6800(2) 0.0273(8) Uani 1 1 d .
H30K H 0.456753 0.239274 0.656604 0.033 Uiso 1 1 calc R
H30L H 0.372723 0.226166 0.735930 0.033 Uiso 1 1 calc R
C307 C 0.2199(4) 0.0664(3) 0.6074(2) 0.0266(8) Uani 1 1 d .
H30M H 0.105557 0.020334 0.590769 0.032 Uiso 1 1 calc R
H30N H 0.278505 0.042613 0.657301 0.032 Uiso 1 1 calc R
C308 C 0.3114(4) 0.0490(3) 0.5380(2) 0.0266(8) Uani 1 1 d .
H30O H 0.430458 0.086318 0.556320 0.032 Uiso 1 1 calc R
H30P H 0.305300 -0.031096 0.520042 0.032 Uiso 1 1 calc R
C309 C 0.2823(5) 0.0703(3) 0.3955(2) 0.0301(8) Uani 1 1 d .
H30Q H 0.254132 -0.010620 0.375252 0.036 Uiso 1 1 calc R
H30R H 0.404474 0.096233 0.402591 0.036 Uiso 1 1 calc R
C310 C 0.1890(5) 0.1299(3) 0.3352(2) 0.0315(9) Uani 1 1 d .
H31A H 0.224540 0.120073 0.281238 0.038 Uiso 1 1 calc R
H31B H 0.067101 0.100754 0.325504 0.038 Uiso 1 1 calc R
Li1 Li 0.1840(7) 0.2594(5) 0.5008(4) 0.0316(14) Uani 1 1 d .
N101 N -0.1834(4) 0.2786(2) 0.64433(18) 0.0317(7) Uani 1 1 d .
N102 N -0.3821(3) 0.6320(2) 1.07397(16) 0.0236(6) Uani 1 1 d .
N103 N -0.1197(3) 0.4303(2) 1.22325(17) 0.0242(6) Uani 1 1 d .
N104 N 0.0988(4) 0.0912(2) 0.80060(17) 0.0286(7) Uani 1 1 d .
C101 C -0.0924(4) 0.3107(2) 0.86320(18) 0.0166(7) Uani 1 1 d .
C102 C -0.1902(3) 0.3948(2) 0.85753(18) 0.0161(7) Uani 1 1 d .
H102 H -0.230369 0.412709 0.804636 0.019 Uiso 1 1 calc R
C103 C -0.2264(3) 0.4492(2) 0.92633(18) 0.0168(7) Uani 1 1 d .
H103 H -0.290267 0.505297 0.920901 0.020 Uiso 1 1 calc R
C104 C -0.1699(4) 0.4236(2) 1.00715(19) 0.0166(7) Uani 1 1 d .
C105 C -0.0708(3) 0.3401(2) 1.01271(19) 0.0162(6) Uani 1 1 d .
H105 H -0.030407 0.322287 1.065612 0.019 Uiso 1 1 calc R
C106 C -0.0337(3) 0.2864(2) 0.94446(18) 0.0161(7) Uani 1 1 d .
H106 H 0.032313 0.231605 0.950168 0.019 Uiso 1 1 calc R
C107 C -0.0612(4) 0.2506(2) 0.79270(19) 0.0191(7) Uani 1 1 d .
C108 C -0.2093(3) 0.4784(2) 1.07758(18) 0.0159(7) Uani 1 1 d .
C109 C -0.1288(4) 0.2671(3) 0.7109(2) 0.0217(7) Uani 1 1 d .
C110 C -0.3065(4) 0.5628(2) 1.07403(19) 0.0176(7) Uani 1 1 d .
C111 C -0.1581(4) 0.4519(2) 1.15786(19) 0.0184(7) Uani 1 1 d .
C112 C 0.0283(4) 0.1632(3) 0.79658(19) 0.0224(7) Uani 1 1 d .
N201 N -0.3195(3) 0.2034(2) 0.34985(17) 0.0259(7) Uani 1 1 d .
N202 N -0.6082(3) 0.3961(2) 0.19804(16) 0.0243(6) Uani 1 1 d .
N203 N -0.4028(3) 0.0625(2) -0.23139(17) 0.0254(6) Uani 1 1 d .
N204 N -0.1223(3) -0.1318(2) -0.07984(17) 0.0248(6) Uani 1 1 d .
C201 C -0.4078(4) 0.1838(2) 0.13261(18) 0.0165(7) Uani 1 1 d .
C202 C -0.4684(3) 0.2101(2) 0.05229(18) 0.0169(7) Uani 1 1 d .
H202 H -0.535169 0.264713 0.047996 0.020 Uiso 1 1 calc R
C203 C -0.4320(3) 0.1584(2) -0.01745(19) 0.0164(7) Uani 1 1 d .
H203 H -0.473101 0.177477 -0.069817 0.020 Uiso 1 1 calc R
C204 C -0.3320(3) 0.0753(2) -0.01309(18) 0.0160(6) Uani 1 1 d .
C205 C -0.2705(3) 0.0498(2) 0.06697(19) 0.0167(7) Uani 1 1 d .
H205 H -0.203471 -0.004620 0.071316 0.020 Uiso 1 1 calc R
C206 C -0.3062(3) 0.1018(2) 0.13646(18) 0.0162(7) Uani 1 1 d .
H206 H -0.263011 0.083636 0.188866 0.019 Uiso 1 1 calc R
C207 C -0.4424(4) 0.2395(2) 0.20406(18) 0.0177(7) Uani 1 1 d .
C208 C -0.2973(4) 0.0210(2) -0.08513(19) 0.0171(7) Uani 1 1 d .
C209 C -0.3756(4) 0.2185(2) 0.2848(2) 0.0196(7) Uani 1 1 d .
C210 C -0.5350(4) 0.3252(3) 0.20092(18) 0.0195(7) Uani 1 1 d .
C211 C -0.3565(4) 0.0443(2) -0.1657(2) 0.0190(7) Uani 1 1 d .
C212 C -0.1988(4) -0.0629(3) -0.08177(19) 0.0192(7) Uani 1 1 d .

loop_
_atom_site_aniso_label
_atom_site_aniso_U_11
_atom_site_aniso_U_22
_atom_site_aniso_U_33
_atom_site_aniso_U_23
_atom_site_aniso_U_13
_atom_site_aniso_U_12
O301 0.0319(13) 0.0242(13) 0.0319(14) 0.0061(10) 0.0041(11) 0.0146(10)
O302 0.0368(14) 0.0232(13) 0.0258(13) 0.0024(10) 0.0048(11) 0.0083(11)
O303 0.0373(14) 0.0202(12) 0.0257(13) 0.0053(10) 0.0044(10) 0.0122(10)
O304 0.0276(12) 0.0223(12) 0.0255(12) 0.0038(10) -0.0010(10) 0.0104(10)
O305 0.0340(13) 0.0284(13) 0.0266(13) 0.0086(10) 0.0119(10) 0.0174(11)
O401 0.0258(13) 0.0324(14) 0.0191(13) 0.0032(11) 0.0039(11) 0.0120(11)
C301 0.0265(18) 0.0281(19) 0.0254(18) 0.0110(15) 0.0064(15) 0.0093(15)
C302 0.035(2) 0.0236(18) 0.0267(19) 0.0097(15) 0.0027(15) 0.0108(15)
C303 0.048(2) 0.0165(17) 0.038(2) 0.0016(15) -0.0029(18) 0.0112(16)
C304 0.045(2) 0.0182(17) 0.030(2) -0.0020(15) 0.0001(17) 0.0163(16)
C305 0.0344(19) 0.0251(18) 0.0229(18) 0.0014(14) 0.0007(15) 0.0103(15)
C306 0.0281(18) 0.0247(18) 0.0256(18) 0.0027(14) -0.0039(15) 0.0069(15)
C307 0.038(2) 0.0154(16) 0.0293(19) 0.0082(14) 0.0071(16) 0.0093(15)
C308 0.0282(18) 0.0244(18) 0.032(2) 0.0106(15) 0.0076(15) 0.0131(15)
C309 0.042(2) 0.0242(19) 0.032(2) 0.0059(15) 0.0170(17) 0.0174(16)
C310 0.044(2) 0.0221(19) 0.031(2) -0.0005(15) 0.0112(17) 0.0128(16)
Li1 0.027(3) 0.030(3) 0.035(3) -0.003(3) 0.001(3) 0.010(3)
N101 0.0400(18) 0.0341(17) 0.0255(17) 0.0044(13) 0.0095(14) 0.0172(14)
N102 0.0252(15) 0.0203(14) 0.0288(16) 0.0074(12) 0.0063(12) 0.0111(12)
N103 0.0246(15) 0.0252(15) 0.0245(16) 0.0064(12) 0.0065(12) 0.0065(12)
N104 0.0404(17) 0.0239(16) 0.0253(16) 0.0057(12) 0.0068(13) 0.0153(14)
C101 0.0156(15) 0.0128(15) 0.0216(16) 0.0046(12) 0.0038(13) 0.0023(12)
C102 0.0133(15) 0.0173(16) 0.0178(16) 0.0052(12) 0.0012(12) 0.0040(12)
C103 0.0140(15) 0.0136(15) 0.0226(16) 0.0047(13) 0.0000(13) 0.0046(12)
C104 0.0136(15) 0.0143(15) 0.0218(16) 0.0040(12) 0.0031(12) 0.0024(12)
C105 0.0175(15) 0.0121(15) 0.0190(16) 0.0051(12) 0.0016(13) 0.0030(12)
C106 0.0154(15) 0.0092(14) 0.0232(16) 0.0051(12) 0.0024(13) 0.0014(12)
C107 0.0198(16) 0.0187(16) 0.0195(16) 0.0047(13) 0.0032(13) 0.0058(13)
C108 0.0129(15) 0.0138(15) 0.0218(16) 0.0055(12) 0.0021(13) 0.0045(12)
C109 0.0271(18) 0.0194(17) 0.0213(17) 0.0010(13) 0.0079(14) 0.0112(14)
C110 0.0156(15) 0.0165(16) 0.0212(16) 0.0030(13) 0.0054(13) 0.0030(13)
C111 0.0177(16) 0.0159(16) 0.0232(18) 0.0021(13) 0.0067(14) 0.0064(13)
C112 0.0291(18) 0.0203(17) 0.0191(17) 0.0054(13) 0.0045(14) 0.0074(14)
N201 0.0284(16) 0.0255(16) 0.0227(15) 0.0032(12) 0.0010(12) 0.0075(12)
N202 0.0280(15) 0.0241(15) 0.0228(15) 0.0042(12) 0.0042(12) 0.0112(12)
N203 0.0267(15) 0.0239(15) 0.0288(16) 0.0069(12) 0.0082(13) 0.0090(12)
N204 0.0223(14) 0.0216(15) 0.0329(16) 0.0053(12) 0.0075(12) 0.0086(12)
C201 0.0152(15) 0.0111(15) 0.0217(17) 0.0024(12) 0.0025(13) -0.0001(12)
C202 0.0141(15) 0.0120(15) 0.0250(17) 0.0048(13) 0.0030(13) 0.0036(12)
C203 0.0171(15) 0.0115(14) 0.0196(16) 0.0049(12) 0.0006(13) 0.0019(12)
C204 0.0139(15) 0.0138(15) 0.0199(16) 0.0024(12) 0.0034(12) 0.0023(12)
C205 0.0122(15) 0.0134(15) 0.0240(17) 0.0034(13) 0.0009(13) 0.0037(12)
C206 0.0164(15) 0.0137(15) 0.0182(16) 0.0044(12) 0.0005(12) 0.0047(12)
C207 0.0190(16) 0.0131(15) 0.0207(16) 0.0045(12) 0.0004(13) 0.0051(12)
C208 0.0144(15) 0.0129(15) 0.0247(17) 0.0046(13) 0.0045(13) 0.0036(12)
C209 0.0210(16) 0.0143(16) 0.0230(18) -0.0005(13) 0.0049(14) 0.0045(13)
C210 0.0224(17) 0.0195(16) 0.0151(16) 0.0017(13) 0.0014(13) 0.0040(14)
C211 0.0190(16) 0.0135(15) 0.0270(18) 0.0026(13) 0.0074(14) 0.0078(13)
C212 0.0134(15) 0.0187(16) 0.0239(17) 0.0027(13) 0.0020(13) 0.0018(13)

loop_
_atom_type_symbol
_atom_type_description
_atom_type_scat_dispersion_real
_atom_type_scat_dispersion_imag
_atom_type_scat_source
C C 0.0033 0.0016 'International Tables Vol C Tables 4.2.6.8 and 6.1.1.4'
H H 0.0000 0.0000 'International Tables Vol C Tables 4.2.6.8 and 6.1.1.4'
Li Li -0.0003 0.0001 'International Tables Vol C Tables 4.2.6.8 and 6.1.1.4'
N N 0.0061 0.0033 'International Tables Vol C Tables 4.2.6.8 and 6.1.1.4'
O O 0.0106 0.0060 'International Tables Vol C Tables 4.2.6.8 and 6.1.1.4'

loop_
_geom_angle_atom_site_label_1
_geom_angle_atom_site_label_2
_geom_angle_atom_site_label_3
_geom_angle
C301 O301 Li1 109.9(2)
C310 O301 C301 113.2(2)
C310 O301 Li1 109.4(3)
C302 O302 Li1 114.3(2)
C303 O302 C302 114.1(3)
C303 O302 Li1 113.7(2)
C304 O303 C305 111.5(2)
C304 O303 Li1 112.1(2)
C305 O303 Li1 117.1(3)
C306 O304 C307 113.9(2)
C306 O304 Li1 104.3(2)
C307 O304 Li1 109.1(2)
C308 O305 Li1 117.7(2)
C309 O305 C308 114.4(2)
C309 O305 Li1 116.3(3)
H40A O401 H40B 109(4)
Li1 O401 H40A 115(2)
Li1 O401 H40B 129(3)
O301 C301 H30A 110.8
O301 C301 H30B 110.8
O301 C301 C302 105.0(3)
H30A C301 H30B 108.8
C302 C301 H30A 110.8
C302 C301 H30B 110.8
O302 C302 C301 105.7(3)
O302 C302 H30C 110.6
O302 C302 H30D 110.6
C301 C302 H30C 110.6
C301 C302 H30D 110.6
H30C C302 H30D 108.7
O302 C303 H30E 110.3
O302 C303 H30F 110.3
O302 C303 C304 107.0(3)
H30E C303 H30F 108.6
C304 C303 H30E 110.3
C304 C303 H30F 110.3
O303 C304 C303 107.6(3)
O303 C304 H30G 110.2
O303 C304 H30H 110.2
C303 C304 H30G 110.2
C303 C304 H30H 110.2
H30G C304 H30H 108.5
O303 C305 H30I 110.1
O303 C305 H30J 110.1
O303 C305 C306 107.9(3)
H30I C305 H30J 108.4
C306 C305 H30I 110.1
C306 C305 H30J 110.1
O304 C306 C305 105.6(2)
O304 C306 H30K 110.6
O304 C306 H30L 110.6
C305 C306 H30K 110.6
C305 C306 H30L 110.6
H30K C306 H30L 108.8
O304 C307 H30M 109.4
O304 C307 H30N 109.4
O304 C307 C308 111.0(3)
H30M C307 H30N 108.0
C308 C307 H30M 109.4
C308 C307 H30N 109.4
O305 C308 C307 106.4(2)
O305 C308 H30O 110.5
O305 C308 H30P 110.5
C307 C308 H30O 110.5
C307 C308 H30P 110.5
H30O C308 H30P 108.6
O305 C309 H30Q 110.5
O305 C309 H30R 110.5
O305 C309 C310 106.1(3)
H30Q C309 H30R 108.7
C310 C309 H30Q 110.5
C310 C309 H30R 110.5
O301 C310 C309 106.2(3)
O301 C310 H31A 110.5
O301 C310 H31B 110.5
C309 C310 H31A 110.5
C309 C310 H31B 110.5
H31A C310 H31B 108.7
O301 Li1 O302 71.4(2)
O301 Li1 O304 145.0(3)
O302 Li1 O304 141.4(3)
O303 Li1 O301 125.6(3)
O303 Li1 O302 72.6(2)
O303 Li1 O304 72.53(19)
O305 Li1 O301 74.0(2)
O305 Li1 O302 145.4(3)
O305 Li1 O303 129.0(3)
O305 Li1 O304 72.1(2)
O401 Li1 O301 107.7(3)
O401 Li1 O302 93.3(2)
O401 Li1 O303 113.8(3)
O401 Li1 O304 86.0(3)
O401 Li1 O305 99.0(3)
C102 C101 C106 117.6(3)
C107 C101 C102 121.7(3)
C107 C101 C106 120.7(3)
C101 C102 H102 119.4
C103 C102 C101 121.2(3)
C103 C102 H102 119.4
C102 C103 H103 119.5
C102 C103 C104 121.1(3)
C104 C103 H103 119.5
C103 C104 C105 117.6(3)
C108 C104 C103 121.0(3)
C108 C104 C105 121.4(3)
C104 C105 H105 119.3
C106 C105 C104 121.4(3)
C106 C105 H105 119.3
C101 C106 H106 119.4
C105 C106 C101 121.2(3)
C105 C106 H106 119.4
C101 C107 C109 121.8(3)
C101 C107 C112 122.6(3)
C112 C107 C109 115.4(3)
C104 C108 C110 122.6(3)
C104 C108 C111 121.8(3)
C111 C108 C110 115.6(3)
N101 C109 C107 178.8(3)
N102 C110 C108 177.7(3)
N103 C111 C108 178.7(3)
N104 C112 C107 178.6(4)
C206 C201 C202 117.6(3)
C207 C201 C202 120.7(3)
C207 C201 C206 121.6(3)
C201 C202 H202 119.4
C203 C202 C201 121.2(3)
C203 C202 H202 119.4
C202 C203 H203 119.6
C202 C203 C204 120.8(3)
C204 C203 H203 119.6
C205 C204 C203 118.0(3)
C208 C204 C203 120.6(3)
C208 C204 C205 121.4(3)
C204 C205 H205 119.4
C206 C205 C204 121.1(3)
C206 C205 H205 119.4
C201 C206 H206 119.4
C205 C206 C201 121.2(3)
C205 C206 H206 119.4
C201 C207 C209 121.4(3)
C201 C207 C210 121.8(3)
C210 C207 C209 116.7(3)
C204 C208 C211 122.9(3)
C204 C208 C212 121.2(3)
C211 C208 C212 116.0(3)
N201 C209 C207 178.7(4)
N202 C210 C207 178.8(4)
N203 C211 C208 179.0(3)
N204 C212 C208 178.7(3)

loop_
_geom_bond_atom_site_label_1
_geom_bond_atom_site_label_2
_geom_bond_distance
O301 C301 1.431(4)
O301 C310 1.420(4)
O301 Li1 2.217(7)
O302 C302 1.429(4)
O302 C303 1.410(4)
O302 Li1 2.308(7)
O303 C304 1.425(4)
O303 C305 1.429(4)
O303 Li1 2.163(6)
O304 C306 1.421(4)
O304 C307 1.427(4)
O304 Li1 2.420(7)
O305 C308 1.423(4)
O305 C309 1.416(4)
O305 Li1 2.150(6)
O401 H40A 0.90(4)
O401 H40B 0.89(5)
O401 Li1 1.938(6)
C301 H30A 0.9900
C301 H30B 0.9900
C301 C302 1.507(5)
C302 H30C 0.9900
C302 H30D 0.9900
C303 H30E 0.9900
C303 H30F 0.9900
C303 C304 1.499(5)
C304 H30G 0.9900
C304 H30H 0.9900
C305 H30I 0.9900
C305 H30J 0.9900
C305 C306 1.509(4)
C306 H30K 0.9900
C306 H30L 0.9900
C307 H30M 0.9900
C307 H30N 0.9900
C307 C308 1.501(5)
C308 H30O 0.9900
C308 H30P 0.9900
C309 H30Q 0.9900
C309 H30R 0.9900
C309 C310 1.505(5)
C310 H31A 0.9900
C310 H31B 0.9900
N101 C109 1.152(4)
N102 C110 1.150(4)
N103 C111 1.155(4)
N104 C112 1.155(4)
C101 C102 1.434(4)
C101 C106 1.437(4)
C101 C107 1.392(4)
C102 H102 0.9500
C102 C103 1.356(4)
C103 H103 0.9500
C103 C104 1.434(4)
C104 C105 1.434(4)
C104 C108 1.392(4)
C105 H105 0.9500
C105 C106 1.348(4)
C106 H106 0.9500
C107 C109 1.428(4)
C107 C112 1.421(4)
C108 C110 1.432(4)
C108 C111 1.422(4)
N201 C209 1.149(4)
N202 C210 1.156(4)
N203 C211 1.154(4)
N204 C212 1.152(4)
C201 C202 1.437(4)
C201 C206 1.433(4)
C201 C207 1.392(4)
C202 H202 0.9500
C202 C203 1.356(4)
C203 H203 0.9500
C203 C204 1.434(4)
C204 C205 1.431(4)
C204 C208 1.394(4)
C205 H205 0.9500
C205 C206 1.351(4)
C206 H206 0.9500
C207 C209 1.429(4)
C207 C210 1.419(4)
C208 C211 1.423(4)
C208 C212 1.434(4)

loop_
_geom_torsion_atom_site_label_1
_geom_torsion_atom_site_label_2
_geom_torsion_atom_site_label_3
_geom_torsion_atom_site_label_4
_geom_torsion
O301 C301 C302 O302 -59.3(3)
O302 C303 C304 O303 54.5(4)
O303 C305 C306 O304 -61.9(3)
O304 C307 C308 O305 -53.1(3)
O305 C309 C310 O301 56.3(4)
C301 O301 C310 C309 -174.2(3)
C302 O302 C303 C304 -164.6(3)
C303 O302 C302 C301 165.4(3)
C304 O303 C305 C306 167.1(3)
C305 O303 C304 C303 172.6(3)
C306 O304 C307 C308 -81.6(3)
C307 O304 C306 C305 173.3(3)
C308 O305 C309 C310 -178.0(3)
C309 O305 C308 C307 -169.8(3)
C310 O301 C301 C302 -177.2(3)
Li1 O301 C301 C302 60.2(3)
Li1 O301 C310 C309 -51.4(3)
Li1 O302 C302 C301 32.1(3)
Li1 O302 C303 C304 -31.0(4)
Li1 O303 C304 C303 -53.9(4)
Li1 O303 C305 C306 36.1(4)
Li1 O304 C306 C305 54.6(3)
Li1 O304 C307 C308 34.4(3)
Li1 O305 C308 C307 48.2(4)
Li1 O305 C309 C310 -35.4(4)
C101 C102 C103 C104 -0.8(4)
C102 C101 C106 C105 0.6(4)
C102 C101 C107 C109 -1.8(5)
C102 C101 C107 C112 -176.8(3)
C102 C103 C104 C105 1.3(4)
C102 C103 C104 C108 -179.0(3)
C103 C104 C105 C106 -0.9(4)
C103 C104 C108 C110 -0.3(5)
C103 C104 C108 C111 178.3(3)
C104 C105 C106 C101 -0.1(5)
C105 C104 C108 C110 179.3(3)
C105 C104 C108 C111 -2.1(5)
C106 C101 C102 C103 -0.2(4)
C106 C101 C107 C109 175.1(3)
C106 C101 C107 C112 0.2(5)
C107 C101 C102 C103 176.9(3)
C107 C101 C106 C105 -176.4(3)
C108 C104 C105 C106 179.5(3)
C201 C202 C203 C204 0.3(4)
C202 C201 C206 C205 -1.0(4)
C202 C201 C207 C209 -176.6(3)
C202 C201 C207 C210 -1.3(5)
C202 C203 C204 C205 -0.8(4)
C202 C203 C204 C208 178.9(3)
C203 C204 C205 C206 0.4(4)
C203 C204 C208 C211 0.3(5)
C203 C204 C208 C212 -179.5(3)
C204 C205 C206 C201 0.5(4)
C205 C204 C208 C211 180.0(3)
C205 C204 C208 C212 0.2(4)
C206 C201 C202 C203 0.6(4)
C206 C201 C207 C209 1.0(5)
C206 C201 C207 C210 176.3(3)
C207 C201 C202 C203 178.3(3)
C207 C201 C206 C205 -178.7(3)
C208 C204 C205 C206 -179.2(3)
